data_4111426
loop_
_publ_author_name
'Robert Abbel'
'Kamaluddin Abdur-Rashid'
'Michael Faatz'
'Alen Hadzovic'
'Alan J. Lough'
'Robert H. Morris'

_publ_section_title
;
 A Succession of Isomers of Ruthenium Dihydride Complexes. Which One Is
 the Ketone Hydrogenation Catalyst?
;
_journal_name_full 'Journal of the American Chemical Society'
_journal_page_first 1870
_journal_page_last 1882
_journal_paper_doi 10.1021/ja039396f
_journal_volume 127
_journal_year 2005
_chemical_absolute_configuration syn
_chemical_formula_moiety 'C54 H55 N2 O2 P3 Ru'
_chemical_formula_sum 'C54 H55 N2 O2 P3 Ru'
_chemical_formula_weight 957.98
_chemical_name_systematic
; 
 ? 
;
_space_group_IT_number 1
_symmetry_cell_setting triclinic
_symmetry_space_group_name_Hall 'P 1'
_symmetry_space_group_name_H-M 'P 1'
_atom_sites_solution_hydrogens geom
_atom_sites_solution_primary direct
_atom_sites_solution_secondary difmap
_audit_creation_method SHELXL-97
_cell_angle_alpha 84.2100(10)
_cell_angle_beta 82.0890(10)
_cell_angle_gamma 67.6780(10)
_cell_formula_units_Z 2
_cell_length_a 11.0741(2)
_cell_length_b 13.7100(3)
_cell_length_c 16.8074(3)
_cell_measurement_reflns_used 38082
_cell_measurement_temperature 150(1)
_cell_measurement_theta_max 32.0
_cell_measurement_theta_min 2.6
_cell_volume 2334.82(8)
_computing_cell_refinement 'Denzo-SMN (Otwinowski & Minor, 1997)'
_computing_data_collection 'Collect (Nonius BV, 1997-2002)'
_computing_data_reduction 'Denzo-SMN (Otwinowski & Minor, 1997)'
_computing_molecular_graphics 'SHELXTL V6.12 (Sheldrick, 2001)'
_computing_publication_material 'SHELXTL V6.12 (Sheldrick, 2001)'
_computing_structure_refinement 'SHELXTL V6.12 (Sheldrick, 2001)'
_computing_structure_solution 'SHELXTL V6.12 (Sheldrick, 2001)'
_diffrn_ambient_temperature 150(2)
_diffrn_detector_area_resol_mean 9
_diffrn_measured_fraction_theta_full 0.990
_diffrn_measured_fraction_theta_max 0.990
_diffrn_measurement_device_type 'Nonius KappaCCD'
_diffrn_measurement_method '\f scans and \w scans with \k offsets'
_diffrn_radiation_monochromator graphite
_diffrn_radiation_source 'fine-focus sealed tube'
_diffrn_radiation_type MoK\a
_diffrn_radiation_wavelength 0.71073
_diffrn_reflns_av_R_equivalents 0.026
_diffrn_reflns_av_sigmaI/netI 0.060
_diffrn_reflns_limit_h_max 16
_diffrn_reflns_limit_h_min -16
_diffrn_reflns_limit_k_max 20
_diffrn_reflns_limit_k_min -20
_diffrn_reflns_limit_l_max 24
_diffrn_reflns_limit_l_min -25
_diffrn_reflns_number 38082
_diffrn_reflns_theta_full 32.05
_diffrn_reflns_theta_max 32.05
_diffrn_reflns_theta_min 2.86
_diffrn_standards_decay_% 0
_diffrn_standards_number 0
_exptl_absorpt_coefficient_mu 0.482
_exptl_absorpt_correction_T_max 0.9534
_exptl_absorpt_correction_T_min 0.9312
_exptl_absorpt_correction_type multi-scan
_exptl_crystal_colour block
_exptl_crystal_density_diffrn 1.363
_exptl_crystal_F_000 996
_exptl_crystal_size_max 0.15
_exptl_crystal_size_mid 0.12
_exptl_crystal_size_min 0.10
_refine_diff_density_max 0.485
_refine_diff_density_min -0.707
_refine_diff_density_rms 0.071
_refine_ls_abs_structure_details 'Flack H D (1983), Acta Cryst. A39, 876-881'
_refine_ls_abs_structure_Flack 0.004(16)
_refine_ls_extinction_method none
_refine_ls_goodness_of_fit_ref 1.034
_refine_ls_hydrogen_treatment mixed
_refine_ls_matrix_type full
_refine_ls_number_parameters 1124
_refine_ls_number_reflns 23455
_refine_ls_number_restraints 3
_refine_ls_restrained_S_all 1.034
_refine_ls_R_factor_all 0.0441
_refine_ls_R_factor_gt 0.0352
_refine_ls_shift/su_max 0.003
_refine_ls_shift/su_mean 0.000
_refine_ls_structure_factor_coef Fsqd
_refine_ls_weighting_details 'calc w=1/[\s^2^(Fo^2^)+(0.0000P)^2^+0.9578P] where P=(Fo^2^+2Fc^2^)/3'
_refine_ls_weighting_scheme calc
_refine_ls_wR_factor_gt 0.0726
_refine_ls_wR_factor_ref 0.0761
_reflns_number_gt 20643
_reflns_number_total 23455
_reflns_threshold_expression I>2\s(I)
_cod_data_source_file ja039396fsi20031103_043755_3.cif
_cod_data_source_block complex(4)
_cod_database_code 4111426

loop_
_symmetry_equiv_pos_as_xyz
'x, y, z'

loop_
_atom_site_label
_atom_site_type_symbol
_atom_site_fract_x
_atom_site_fract_y
_atom_site_fract_z
_atom_site_U_iso_or_equiv
_atom_site_adp_type
_atom_site_occupancy
_atom_site_symmetry_multiplicity
_atom_site_calc_flag
_atom_site_refinement_flags
Ru1A Ru 0.039961(14) 0.109988(14) -0.012181(12) 0.01514(7) Uani 1 1 d .
H1RA H -0.041(3) 0.190(3) -0.070(2) 0.018 Uiso 1 1 d .
P1A P -0.14662(10) 0.13916(9) 0.07142(7) 0.0165(2) Uani 1 1 d .
P2A P 0.09980(9) 0.23542(9) 0.02851(7) 0.0163(2) Uani 1 1 d .
P3A P 0.27364(10) -0.13668(9) 0.05180(8) 0.0204(2) Uani 1 1 d .
O1A O 0.1421(3) -0.0466(3) 0.0573(2) 0.0233(7) Uani 1 1 d .
O2A O 0.3885(3) -0.1185(3) 0.0043(2) 0.0264(7) Uani 1 1 d .
N1A N -0.0010(3) -0.0004(3) -0.0772(2) 0.0186(7) Uani 1 1 d .
H1AB H 0.0192 -0.0640 -0.0481 0.022 Uiso 1 1 calc R
H1AC H -0.0892 0.0249 -0.0832 0.022 Uiso 1 1 calc R
N2A N 0.2141(3) 0.0557(3) -0.1000(2) 0.0215(8) Uani 1 1 d .
H2AB H 0.2167 0.1118 -0.1343 0.026 Uiso 1 1 calc R
H2AC H 0.2881 0.0319 -0.0734 0.026 Uiso 1 1 calc R
C1A C 0.0758(3) -0.0170(2) -0.15774(18) 0.0211(6) Uani 1 1 d .
H1AA H 0.0375 0.0477 -0.1932 0.025 Uiso 1 1 calc R
C2A C 0.2152(3) -0.0305(2) -0.14798(18) 0.0206(5) Uani 1 1 d .
H2AA H 0.2528 -0.0980 -0.1153 0.025 Uiso 1 1 calc R
C3A C 0.3000(4) -0.0431(4) -0.2281(3) 0.0309(9) Uani 1 1 d .
H3AA H 0.3908 -0.0536 -0.2193 0.037 Uiso 1 1 calc R
H3AB H 0.2655 0.0218 -0.2630 0.037 Uiso 1 1 calc R
C4A C 0.3008(3) -0.1382(3) -0.2697(2) 0.0343(8) Uani 1 1 d .
H4AA H 0.3503 -0.1420 -0.3237 0.041 Uiso 1 1 calc R
H4AB H 0.3458 -0.2040 -0.2380 0.041 Uiso 1 1 calc R
C5A C 0.1611(3) -0.1293(3) -0.2777(2) 0.0335(8) Uani 1 1 d .
H5AA H 0.1213 -0.0696 -0.3162 0.040 Uiso 1 1 calc R
H5AB H 0.1647 -0.1947 -0.2998 0.040 Uiso 1 1 calc R
C6A C 0.0752(4) -0.1123(3) -0.1981(2) 0.0261(8) Uani 1 1 d .
H6AA H 0.1074 -0.1763 -0.1620 0.031 Uiso 1 1 calc R
H6AB H -0.0159 -0.1006 -0.2071 0.031 Uiso 1 1 calc R
C11A C -0.1308(4) 0.0978(4) 0.1780(3) 0.0191(9) Uani 1 1 d .
C12A C -0.2195(4) 0.0616(4) 0.2286(3) 0.0279(11) Uani 1 1 d .
H12A H -0.2923 0.0577 0.2070 0.034 Uiso 1 1 calc R
C13A C -0.2033(5) 0.0319(4) 0.3082(3) 0.0336(11) Uani 1 1 d .
H13A H -0.2647 0.0081 0.3411 0.040 Uiso 1 1 calc R
C14A C -0.0956(5) 0.0368(4) 0.3405(3) 0.0331(11) Uani 1 1 d .
H14A H -0.0841 0.0166 0.3955 0.040 Uiso 1 1 calc R
C15A C -0.0059(5) 0.0709(4) 0.2922(3) 0.0289(10) Uani 1 1 d .
H15A H 0.0668 0.0743 0.3142 0.035 Uiso 1 1 calc R
C16A C -0.0223(4) 0.1004(4) 0.2114(3) 0.0233(10) Uani 1 1 d .
H16A H 0.0406 0.1224 0.1785 0.028 Uiso 1 1 calc R
C21A C -0.2824(4) 0.2688(4) 0.0744(3) 0.0195(9) Uani 1 1 d .
C22A C -0.3822(4) 0.2944(4) 0.1388(3) 0.0296(11) Uani 1 1 d .
H22A H -0.3788 0.2455 0.1836 0.036 Uiso 1 1 calc R
C23A C -0.4869(5) 0.3920(5) 0.1370(4) 0.0379(13) Uani 1 1 d .
H23A H -0.5541 0.4091 0.1808 0.045 Uiso 1 1 calc R
C24A C -0.4935(5) 0.4628(5) 0.0730(4) 0.0374(13) Uani 1 1 d .
H24A H -0.5657 0.5285 0.0727 0.045 Uiso 1 1 calc R
C25A C -0.3969(4) 0.4403(4) 0.0090(4) 0.0337(12) Uani 1 1 d .
H25A H -0.4018 0.4903 -0.0352 0.040 Uiso 1 1 calc R
C26A C -0.2904(4) 0.3423(4) 0.0095(3) 0.0261(10) Uani 1 1 d .
H26A H -0.2237 0.3262 -0.0346 0.031 Uiso 1 1 calc R
C31A C -0.2325(4) 0.0565(4) 0.0463(3) 0.0204(9) Uani 1 1 d .
C32A C -0.3389(4) 0.0969(5) -0.0012(3) 0.0317(12) Uani 1 1 d .
H32A H -0.3713 0.1692 -0.0193 0.038 Uiso 1 1 calc R
C33A C -0.3953(4) 0.0278(5) -0.0209(4) 0.0453(16) Uani 1 1 d .
H33A H -0.4695 0.0551 -0.0504 0.054 Uiso 1 1 calc R
C34A C -0.3469(5) -0.0774(5) 0.0010(4) 0.0444(16) Uani 1 1 d .
H34A H -0.3859 -0.1226 -0.0144 0.053 Uiso 1 1 calc R
C35A C -0.2406(5) -0.1179(5) 0.0457(3) 0.0353(12) Uani 1 1 d .
H35A H -0.2073 -0.1907 0.0620 0.042 Uiso 1 1 calc R
C36A C -0.1827(4) -0.0512(4) 0.0665(3) 0.0255(10) Uani 1 1 d .
H36A H -0.1075 -0.0799 0.0951 0.031 Uiso 1 1 calc R
C41A C 0.2125(4) 0.2039(4) 0.1072(3) 0.0184(9) Uani 1 1 d .
C42A C 0.3071(4) 0.1036(4) 0.1105(3) 0.0241(9) Uani 1 1 d .
H42A H 0.3100 0.0540 0.0740 0.029 Uiso 1 1 calc R
C43A C 0.3992(4) 0.0735(4) 0.1665(3) 0.0287(11) Uani 1 1 d .
H43A H 0.4632 0.0038 0.1686 0.034 Uiso 1 1 calc R
C44A C 0.3954(4) 0.1479(5) 0.2195(3) 0.0285(11) Uani 1 1 d .
H44A H 0.4575 0.1289 0.2575 0.034 Uiso 1 1 calc R
C45A C 0.3017(4) 0.2479(4) 0.2160(3) 0.0262(10) Uani 1 1 d .
H45A H 0.2988 0.2976 0.2525 0.031 Uiso 1 1 calc R
C46A C 0.2109(4) 0.2778(4) 0.1602(3) 0.0256(10) Uani 1 1 d .
H46A H 0.1480 0.3479 0.1577 0.031 Uiso 1 1 calc R
C51A C 0.1955(4) 0.2816(3) -0.0556(3) 0.0189(9) Uani 1 1 d .
C52A C 0.1527(4) 0.3047(4) -0.1321(3) 0.0222(9) Uani 1 1 d .
H52A H 0.0744 0.2960 -0.1405 0.027 Uiso 1 1 calc R
C53A C 0.2209(4) 0.3396(4) -0.1952(3) 0.0271(10) Uani 1 1 d .
H53A H 0.1895 0.3541 -0.2466 0.033 Uiso 1 1 calc R
C54A C 0.3350(4) 0.3540(4) -0.1852(3) 0.0309(10) Uani 1 1 d .
H54A H 0.3806 0.3800 -0.2289 0.037 Uiso 1 1 calc R
C55A C 0.3815(4) 0.3300(4) -0.1103(3) 0.0295(11) Uani 1 1 d .
H55A H 0.4611 0.3375 -0.1031 0.035 Uiso 1 1 calc R
C56A C 0.3128(4) 0.2953(4) -0.0461(3) 0.0254(10) Uani 1 1 d .
H56A H 0.3450 0.2804 0.0051 0.030 Uiso 1 1 calc R
C61A C -0.0231(4) 0.3634(4) 0.0627(3) 0.0196(9) Uani 1 1 d .
C62A C -0.0952(4) 0.3660(4) 0.1361(3) 0.0254(10) Uani 1 1 d .
H62A H -0.0813 0.3022 0.1681 0.030 Uiso 1 1 calc R
C63A C -0.1885(4) 0.4603(4) 0.1651(3) 0.0303(11) Uani 1 1 d .
H63A H -0.2394 0.4594 0.2154 0.036 Uiso 1 1 calc R
C64A C -0.2075(4) 0.5545(4) 0.1215(3) 0.0285(9) Uani 1 1 d .
H64A H -0.2682 0.6191 0.1421 0.034 Uiso 1 1 calc R
C65A C -0.1364(4) 0.5530(3) 0.0471(3) 0.0281(8) Uani 1 1 d .
H65A H -0.1494 0.6171 0.0158 0.034 Uiso 1 1 calc R
C66A C -0.0451(4) 0.4577(4) 0.0171(3) 0.0249(8) Uani 1 1 d .
H66A H 0.0019 0.4577 -0.0346 0.030 Uiso 1 1 calc R
C71A C 0.2531(4) -0.2461(4) 0.0095(3) 0.0247(9) Uani 1 1 d .
C72A C 0.1502(4) -0.2786(4) 0.0428(4) 0.0328(11) Uani 1 1 d .
H72A H 0.0939 -0.2463 0.0885 0.039 Uiso 1 1 calc R
C73A C 0.1318(5) -0.3597(5) 0.0074(4) 0.0479(15) Uani 1 1 d .
H73A H 0.0624 -0.3823 0.0295 0.058 Uiso 1 1 calc R
C74A C 0.2126(5) -0.4070(5) -0.0587(4) 0.0437(13) Uani 1 1 d .
H74A H 0.1968 -0.4599 -0.0833 0.052 Uiso 1 1 calc R
C75A C 0.3149(5) -0.3780(5) -0.0889(4) 0.0421(13) Uani 1 1 d .
H75A H 0.3725 -0.4127 -0.1334 0.050 Uiso 1 1 calc R
C76A C 0.3367(4) -0.2970(4) -0.0550(3) 0.0291(10) Uani 1 1 d .
H76A H 0.4088 -0.2774 -0.0764 0.035 Uiso 1 1 calc R
C81A C 0.3070(4) -0.1852(4) 0.1536(3) 0.0214(9) Uani 1 1 d .
C82A C 0.4340(4) -0.2536(4) 0.1698(4) 0.0345(12) Uani 1 1 d .
H82A H 0.5029 -0.2738 0.1271 0.041 Uiso 1 1 calc R
C83A C 0.4587(5) -0.2914(5) 0.2481(4) 0.0394(14) Uani 1 1 d .
H83A H 0.5447 -0.3375 0.2585 0.047 Uiso 1 1 calc R
C84A C 0.3599(5) -0.2631(4) 0.3113(3) 0.0336(11) Uani 1 1 d .
H84A H 0.3780 -0.2889 0.3647 0.040 Uiso 1 1 calc R
C85A C 0.2349(5) -0.1970(5) 0.2960(3) 0.0380(12) Uani 1 1 d .
H85A H 0.1662 -0.1771 0.3388 0.046 Uiso 1 1 calc R
C86A C 0.2094(4) -0.1589(4) 0.2162(3) 0.0333(11) Uani 1 1 d .
H86A H 0.1228 -0.1142 0.2059 0.040 Uiso 1 1 calc R
Ru1B Ru 0.981721(14) -0.535666(13) -0.407630(12) 0.01542(7) Uani 1 1 d .
H1RB H 1.052(3) -0.632(3) -0.352(2) 0.019 Uiso 1 1 d .
P1B P 1.17098(10) -0.56251(9) -0.48835(7) 0.0174(2) Uani 1 1 d .
P2B P 0.92556(9) -0.66040(9) -0.45141(7) 0.0157(2) Uani 1 1 d .
P3B P 0.76125(10) -0.28332(10) -0.47287(8) 0.0205(2) Uani 1 1 d .
O1B O 0.8910(3) -0.3768(2) -0.4776(2) 0.0216(6) Uani 1 1 d .
O2B O 0.6454(3) -0.2977(3) -0.4235(2) 0.0262(7) Uani 1 1 d .
N1B N 0.7999(3) -0.4832(3) -0.3267(2) 0.0187(7) Uani 1 1 d .
H1BB H 0.7355 -0.4308 -0.3525 0.022 Uiso 1 1 calc R
H1BC H 0.7725 -0.5387 -0.3128 0.022 Uiso 1 1 calc R
N2B N 1.0182(3) -0.4316(3) -0.3311(2) 0.0230(8) Uani 1 1 d .
H2BB H 1.0848 -0.4711 -0.3006 0.028 Uiso 1 1 calc R
H2BC H 1.0451 -0.3835 -0.3631 0.028 Uiso 1 1 calc R
C1B C 0.8195(3) -0.4427(2) -0.25313(19) 0.0220(6) Uani 1 1 d .
H1BA H 0.8702 -0.5041 -0.2182 0.026 Uiso 1 1 calc R
C2B C 0.8998(3) -0.3745(2) -0.27733(18) 0.0210(6) Uani 1 1 d .
H2BA H 0.8450 -0.3112 -0.3090 0.025 Uiso 1 1 calc R
C3B C 0.9306(4) -0.3348(3) -0.2046(3) 0.0318(9) Uani 1 1 d .
H3BA H 0.9810 -0.2889 -0.2225 0.038 Uiso 1 1 calc R
H3BB H 0.9853 -0.3954 -0.1718 0.038 Uiso 1 1 calc R
C4B C 0.8029(4) -0.2723(3) -0.1535(2) 0.0373(8) Uani 1 1 d .
H4BA H 0.8246 -0.2523 -0.1038 0.045 Uiso 1 1 calc R
H4BB H 0.7541 -0.2065 -0.1840 0.045 Uiso 1 1 calc R
C5B C 0.7165(4) -0.3370(4) -0.1311(2) 0.0436(9) Uani 1 1 d .
H5BA H 0.7598 -0.3970 -0.0938 0.052 Uiso 1 1 calc R
H5BB H 0.6317 -0.2923 -0.1029 0.052 Uiso 1 1 calc R
C6B C 0.6908(4) -0.3790(4) -0.2048(3) 0.0322(9) Uani 1 1 d .
H6BA H 0.6384 -0.3191 -0.2393 0.039 Uiso 1 1 calc R
H6BB H 0.6395 -0.4243 -0.1877 0.039 Uiso 1 1 calc R
C11B C 1.1566(4) -0.5194(4) -0.5963(3) 0.0205(9) Uani 1 1 d .
C12B C 1.2446(4) -0.4822(4) -0.6444(3) 0.0224(9) Uani 1 1 d .
H12B H 1.3169 -0.4781 -0.6222 0.027 Uiso 1 1 calc R
C13B C 1.2274(5) -0.4508(4) -0.7253(3) 0.0305(11) Uani 1 1 d .
H13B H 1.2857 -0.4226 -0.7569 0.037 Uiso 1 1 calc R
C14B C 1.1276(5) -0.4603(4) -0.7588(3) 0.0339(11) Uani 1 1 d .
H14B H 1.1190 -0.4427 -0.8144 0.041 Uiso 1 1 calc R
C15B C 1.0393(5) -0.4958(4) -0.7113(3) 0.0307(11) Uani 1 1 d .
H15B H 0.9689 -0.5017 -0.7344 0.037 Uiso 1 1 calc R
C16B C 1.0516(4) -0.5231(4) -0.6305(3) 0.0216(9) Uani 1 1 d .
H16B H 0.9876 -0.5444 -0.5983 0.026 Uiso 1 1 calc R
C21B C 1.3090(4) -0.6922(4) -0.4927(3) 0.0215(10) Uani 1 1 d .
C22B C 1.4077(4) -0.7166(4) -0.5559(4) 0.0330(12) Uani 1 1 d .
H22B H 1.4027 -0.6675 -0.6006 0.040 Uiso 1 1 calc R
C23B C 1.5139(5) -0.8118(5) -0.5548(4) 0.0401(14) Uani 1 1 d .
H23B H 1.5810 -0.8272 -0.5987 0.048 Uiso 1 1 calc R
C24B C 1.5229(5) -0.8846(4) -0.4904(4) 0.0346(13) Uani 1 1 d .
H24B H 1.5952 -0.9502 -0.4896 0.041 Uiso 1 1 calc R
C25B C 1.4236(4) -0.8592(4) -0.4269(3) 0.0307(11) Uani 1 1 d .
H25C H 1.4284 -0.9078 -0.3819 0.037 Uiso 1 1 calc R
C26B C 1.3187(4) -0.7651(4) -0.4285(3) 0.0239(10) Uani 1 1 d .
H26B H 1.2515 -0.7498 -0.3846 0.029 Uiso 1 1 calc R
C31B C 1.2574(4) -0.4805(4) -0.4610(3) 0.0227(10) Uani 1 1 d .
C32B C 1.3670(4) -0.5219(4) -0.4203(3) 0.0321(13) Uani 1 1 d .
H32B H 1.4026 -0.5957 -0.4077 0.038 Uiso 1 1 calc R
C33B C 1.4272(5) -0.4583(5) -0.3972(4) 0.0410(14) Uani 1 1 d .
H33B H 1.5004 -0.4879 -0.3669 0.049 Uiso 1 1 calc R
C34B C 1.3793(5) -0.3509(5) -0.4187(4) 0.0427(15) Uani 1 1 d .
H34B H 1.4228 -0.3073 -0.4064 0.051 Uiso 1 1 calc R
C35B C 1.2685(5) -0.3084(4) -0.4581(4) 0.0363(12) Uani 1 1 d .
H35B H 1.2327 -0.2344 -0.4704 0.044 Uiso 1 1 calc R
C36B C 1.2085(4) -0.3721(4) -0.4802(3) 0.0292(11) Uani 1 1 d .
H36B H 1.1332 -0.3417 -0.5086 0.035 Uiso 1 1 calc R
C41B C 0.8139(4) -0.6281(3) -0.5305(3) 0.0177(9) Uani 1 1 d .
C42B C 0.7219(4) -0.5243(4) -0.5349(3) 0.0245(9) Uani 1 1 d .
H42B H 0.7227 -0.4738 -0.5005 0.029 Uiso 1 1 calc R
C43B C 0.6298(4) -0.4956(4) -0.5896(3) 0.0339(12) Uani 1 1 d .
H43B H 0.5664 -0.4256 -0.5914 0.041 Uiso 1 1 calc R
C44B C 0.6284(4) -0.5660(5) -0.6409(3) 0.0301(11) Uani 1 1 d .
H44B H 0.5642 -0.5451 -0.6777 0.036 Uiso 1 1 calc R
C45B C 0.7204(4) -0.6677(4) -0.6392(3) 0.0324(12) Uani 1 1 d .
H45B H 0.7213 -0.7162 -0.6761 0.039 Uiso 1 1 calc R
C46B C 0.8121(4) -0.6992(4) -0.5833(3) 0.0241(10) Uani 1 1 d .
H46B H 0.8739 -0.7698 -0.5814 0.029 Uiso 1 1 calc R
C51B C 0.8286(4) -0.7104(4) -0.3699(3) 0.0183(8) Uani 1 1 d .
C52B C 0.8705(4) -0.7340(4) -0.2918(3) 0.0250(10) Uani 1 1 d .
H52B H 0.9489 -0.7259 -0.2826 0.030 Uiso 1 1 calc R
C53B C 0.7992(4) -0.7690(4) -0.2278(3) 0.0287(10) Uani 1 1 d .
H53B H 0.8291 -0.7849 -0.1759 0.034 Uiso 1 1 calc R
C54B C 0.6842(4) -0.7800(4) -0.2411(3) 0.0308(11) Uani 1 1 d .
H54B H 0.6337 -0.8021 -0.1979 0.037 Uiso 1 1 calc R
C55B C 0.6433(4) -0.7589(4) -0.3172(3) 0.0281(10) Uani 1 1 d .
H55B H 0.5660 -0.7686 -0.3265 0.034 Uiso 1 1 calc R
C56B C 0.7136(4) -0.7240(4) -0.3799(3) 0.0209(9) Uani 1 1 d .
H56B H 0.6825 -0.7087 -0.4314 0.025 Uiso 1 1 calc R
C61B C 1.0525(3) -0.7858(3) -0.4853(3) 0.0169(8) Uani 1 1 d .
C62B C 1.1202(4) -0.7886(4) -0.5625(3) 0.0229(9) Uani 1 1 d .
H62B H 1.0991 -0.7259 -0.5963 0.028 Uiso 1 1 calc R
C63B C 1.2171(4) -0.8808(4) -0.5906(3) 0.0270(10) Uani 1 1 d .
H63B H 1.2596 -0.8821 -0.6438 0.032 Uiso 1 1 calc R
C64B C 1.2506(4) -0.9706(4) -0.5400(3) 0.0305(10) Uani 1 1 d .
H64B H 1.3175 -1.0340 -0.5585 0.037 Uiso 1 1 calc R
C65B C 1.1893(4) -0.9696(3) -0.4644(3) 0.0327(9) Uani 1 1 d .
H65B H 1.2149 -1.0318 -0.4301 0.039 Uiso 1 1 calc R
C66B C 1.0889(4) -0.8782(4) -0.4363(3) 0.0274(9) Uani 1 1 d .
H66B H 1.0453 -0.8790 -0.3836 0.033 Uiso 1 1 calc R
C71B C 0.7868(4) -0.1738(3) -0.4341(3) 0.0215(8) Uani 1 1 d .
C72B C 0.8895(5) -0.1426(4) -0.4660(3) 0.0318(10) Uani 1 1 d .
H72B H 0.9452 -0.1773 -0.5111 0.038 Uiso 1 1 calc R
C73B C 0.9143(5) -0.0638(4) -0.4353(3) 0.0366(11) Uani 1 1 d .
H73B H 0.9849 -0.0437 -0.4592 0.044 Uiso 1 1 calc R
C74B C 0.8342(5) -0.0140(4) -0.3686(4) 0.0396(12) Uani 1 1 d .
H74B H 0.8503 0.0405 -0.3465 0.048 Uiso 1 1 calc R
C75B C 0.7306(5) -0.0435(4) -0.3340(3) 0.0389(12) Uani 1 1 d .
H75B H 0.6774 -0.0105 -0.2876 0.047 Uiso 1 1 calc R
C76B C 0.7055(4) -0.1210(4) -0.3674(3) 0.0310(10) Uani 1 1 d .
H76B H 0.6324 -0.1388 -0.3452 0.037 Uiso 1 1 calc R
C81B C 0.7265(4) -0.2360(4) -0.5751(3) 0.0253(10) Uani 1 1 d .
C82B C 0.6008(4) -0.1705(5) -0.5906(3) 0.0339(12) Uani 1 1 d .
H82B H 0.5325 -0.1518 -0.5475 0.041 Uiso 1 1 calc R
C83B C 0.5729(5) -0.1317(5) -0.6682(4) 0.0400(14) Uani 1 1 d .
H83B H 0.4863 -0.0865 -0.6782 0.048 Uiso 1 1 calc R
C84B C 0.6718(5) -0.1592(5) -0.7304(4) 0.0380(13) Uani 1 1 d .
H84B H 0.6532 -0.1332 -0.7837 0.046 Uiso 1 1 calc R
C85B C 0.7987(5) -0.2246(4) -0.7162(4) 0.0352(12) Uani 1 1 d .
H85B H 0.8666 -0.2431 -0.7596 0.042 Uiso 1 1 calc R
C86B C 0.8257(4) -0.2624(4) -0.6396(3) 0.0285(10) Uani 1 1 d .
H86B H 0.9126 -0.3070 -0.6300 0.034 Uiso 1 1 calc R

loop_
_atom_site_aniso_label
_atom_site_aniso_U_11
_atom_site_aniso_U_22
_atom_site_aniso_U_33
_atom_site_aniso_U_23
_atom_site_aniso_U_13
_atom_site_aniso_U_12
Ru1A 0.01410(12) 0.01464(16) 0.01652(16) -0.00229(13) -0.00182(11) -0.00473(11)
P1A 0.0144(4) 0.0154(6) 0.0192(6) -0.0022(5) -0.0015(4) -0.0049(4)
P2A 0.0156(4) 0.0159(6) 0.0174(6) -0.0010(5) -0.0029(4) -0.0057(4)
P3A 0.0184(4) 0.0158(5) 0.0261(6) -0.0001(4) -0.0055(4) -0.0045(4)
O1A 0.0214(12) 0.0205(17) 0.0246(18) 0.0021(13) -0.0030(11) -0.0047(11)
O2A 0.0187(11) 0.0284(16) 0.0332(18) -0.0010(13) -0.0038(11) -0.0097(11)
N1A 0.0179(13) 0.0190(15) 0.0196(15) -0.0059(11) 0.0001(10) -0.0071(11)
N2A 0.0228(14) 0.0208(18) 0.0230(18) 0.0003(14) 0.0010(13) -0.0118(13)
C1A 0.0197(13) 0.0200(14) 0.0211(15) -0.0038(11) 0.0000(11) -0.0048(11)
C2A 0.0238(12) 0.0196(14) 0.0182(15) -0.0041(11) 0.0010(10) -0.0081(11)
C3A 0.0282(17) 0.0341(19) 0.027(2) -0.0035(15) 0.0056(14) -0.0106(14)
C4A 0.0381(17) 0.037(2) 0.0253(19) -0.0143(15) 0.0053(13) -0.0108(15)
C5A 0.0377(17) 0.038(2) 0.0251(18) -0.0091(14) -0.0017(14) -0.0123(15)
C6A 0.0316(15) 0.0232(17) 0.0236(19) -0.0087(14) -0.0022(13) -0.0086(13)
C11A 0.0214(17) 0.012(2) 0.021(2) -0.0020(17) 0.0009(16) -0.0040(15)
C12A 0.026(2) 0.026(3) 0.031(3) -0.007(2) 0.0046(18) -0.0103(18)
C13A 0.047(3) 0.021(2) 0.027(3) -0.004(2) 0.010(2) -0.010(2)
C14A 0.051(3) 0.028(3) 0.020(3) -0.006(2) -0.004(2) -0.013(2)
C15A 0.040(2) 0.026(3) 0.021(2) 0.0016(19) -0.0103(19) -0.011(2)
C16A 0.0248(19) 0.019(2) 0.027(3) -0.0050(19) -0.0043(17) -0.0072(17)
C21A 0.0158(16) 0.022(2) 0.020(2) -0.0013(19) -0.0009(15) -0.0063(16)
C22A 0.023(2) 0.022(3) 0.035(3) -0.002(2) 0.0053(19) -0.0027(18)
C23A 0.028(2) 0.029(3) 0.046(4) -0.002(3) 0.005(2) -0.002(2)
C24A 0.023(2) 0.025(3) 0.053(4) -0.004(3) -0.003(2) 0.0038(19)
C25A 0.028(2) 0.020(2) 0.047(3) 0.004(2) -0.012(2) -0.0009(18)
C26A 0.0227(18) 0.022(2) 0.032(3) -0.001(2) -0.0072(18) -0.0049(17)
C31A 0.0166(16) 0.027(2) 0.018(2) -0.0070(17) -0.0007(14) -0.0080(16)
C32A 0.0201(19) 0.034(3) 0.040(3) -0.013(3) -0.002(2) -0.007(2)
C33A 0.0201(19) 0.064(4) 0.058(4) -0.032(3) -0.003(2) -0.017(2)
C34A 0.031(2) 0.049(4) 0.063(4) -0.039(3) 0.019(2) -0.026(2)
C35A 0.037(2) 0.037(3) 0.039(3) -0.015(2) 0.012(2) -0.024(2)
C36A 0.030(2) 0.024(2) 0.028(2) -0.0069(18) 0.0025(17) -0.0167(18)
C41A 0.0169(17) 0.023(2) 0.018(2) 0.0018(18) -0.0038(15) -0.0104(17)
C42A 0.0231(18) 0.022(2) 0.027(2) -0.0039(18) -0.0041(16) -0.0074(17)
C43A 0.0219(18) 0.035(3) 0.024(3) 0.003(2) -0.0084(17) -0.0040(18)
C44A 0.0240(19) 0.043(3) 0.023(3) -0.003(2) -0.0049(17) -0.0156(19)
C45A 0.028(2) 0.029(2) 0.023(3) -0.0032(19) -0.0078(18) -0.0106(18)
C46A 0.027(2) 0.029(3) 0.022(3) 0.000(2) -0.0067(18) -0.0115(19)
C51A 0.0194(17) 0.013(2) 0.022(2) -0.0019(16) 0.0003(15) -0.0041(15)
C52A 0.0259(19) 0.020(2) 0.019(2) 0.0002(18) -0.0047(17) -0.0070(17)
C53A 0.035(2) 0.023(2) 0.021(2) 0.0010(19) -0.0042(18) -0.0085(19)
C54A 0.032(2) 0.029(3) 0.023(2) 0.005(2) 0.0053(17) -0.0066(19)
C55A 0.0205(18) 0.035(3) 0.032(3) -0.004(2) 0.0102(16) -0.0135(18)
C56A 0.0254(19) 0.021(2) 0.029(3) -0.0014(19) -0.0026(17) -0.0078(17)
C61A 0.0195(16) 0.023(2) 0.021(2) -0.0031(18) -0.0029(15) -0.0122(16)
C62A 0.0250(19) 0.016(2) 0.034(3) -0.0036(18) -0.0039(17) -0.0056(16)
C63A 0.0260(19) 0.033(3) 0.030(3) -0.010(2) 0.0047(17) -0.0099(19)
C64A 0.0232(15) 0.0190(18) 0.041(2) -0.0083(16) -0.0069(15) -0.0018(13)
C65A 0.0260(16) 0.0197(17) 0.038(2) 0.0006(14) -0.0060(14) -0.0070(13)
C66A 0.0262(16) 0.0204(19) 0.026(2) -0.0008(15) -0.0002(14) -0.0068(14)
C71A 0.0193(15) 0.021(2) 0.033(2) 0.0066(16) -0.0090(14) -0.0069(14)
C72A 0.0299(18) 0.026(2) 0.044(3) -0.009(2) -0.0056(18) -0.0103(17)
C73A 0.038(2) 0.038(3) 0.077(4) 0.003(3) -0.016(2) -0.023(2)
C74A 0.052(2) 0.025(2) 0.057(3) -0.009(2) -0.020(2) -0.011(2)
C75A 0.045(2) 0.027(3) 0.047(3) -0.008(2) -0.014(2) -0.0012(18)
C76A 0.0297(17) 0.0177(19) 0.036(2) -0.0071(17) -0.0059(16) -0.0028(14)
C81A 0.0226(16) 0.017(2) 0.025(2) -0.0004(17) -0.0061(15) -0.0061(15)
C82A 0.0214(17) 0.035(3) 0.042(3) 0.009(2) -0.0106(18) -0.0045(17)
C83A 0.028(2) 0.050(4) 0.037(3) 0.005(3) -0.011(2) -0.009(2)
C84A 0.038(2) 0.031(3) 0.026(3) 0.006(2) -0.012(2) -0.007(2)
C85A 0.037(2) 0.041(3) 0.023(3) -0.001(2) 0.0008(19) -0.001(2)
C86A 0.030(2) 0.028(3) 0.033(3) 0.001(2) -0.0077(18) 0.0002(18)
Ru1B 0.01398(12) 0.01469(16) 0.01758(17) -0.00240(13) -0.00257(11) -0.00462(11)
P1B 0.0148(4) 0.0160(6) 0.0207(6) -0.0021(5) -0.0023(4) -0.0044(4)
P2B 0.0169(4) 0.0140(6) 0.0166(6) -0.0013(4) -0.0034(4) -0.0055(4)
P3B 0.0193(4) 0.0181(5) 0.0225(6) 0.0010(4) -0.0028(4) -0.0054(4)
O1B 0.0208(12) 0.0130(15) 0.0272(18) 0.0017(13) -0.0035(11) -0.0026(11)
O2B 0.0216(12) 0.0258(15) 0.0294(17) 0.0014(12) -0.0011(11) -0.0080(11)
N1B 0.0155(12) 0.0187(17) 0.0205(17) -0.0069(13) -0.0006(11) -0.0039(12)
N2B 0.0228(14) 0.0253(18) 0.0239(17) -0.0049(13) -0.0024(12) -0.0114(13)
C1B 0.0253(12) 0.0207(14) 0.0199(15) -0.0016(12) -0.0019(10) -0.0083(11)
C2B 0.0227(13) 0.0181(14) 0.0199(15) -0.0059(11) -0.0016(11) -0.0040(11)
C3B 0.0387(18) 0.032(2) 0.031(2) -0.0073(16) -0.0065(15) -0.0172(15)
C4B 0.050(2) 0.038(2) 0.0251(18) -0.0169(15) 0.0029(16) -0.0158(17)
C5B 0.0459(19) 0.060(3) 0.027(2) -0.0178(19) 0.0080(15) -0.0227(19)
C6B 0.0307(18) 0.038(2) 0.026(2) -0.0118(15) 0.0077(14) -0.0111(15)
C11B 0.0201(17) 0.019(2) 0.019(2) -0.0046(18) -0.0014(16) -0.0029(16)
C12B 0.0236(18) 0.019(2) 0.022(2) -0.0006(17) 0.0032(16) -0.0075(16)
C13B 0.040(2) 0.021(2) 0.026(3) -0.0016(19) 0.008(2) -0.0107(19)
C14B 0.053(3) 0.019(2) 0.021(3) 0.001(2) 0.001(2) -0.006(2)
C15B 0.036(2) 0.023(2) 0.032(3) -0.008(2) -0.0094(19) -0.0068(19)
C16B 0.0241(18) 0.018(2) 0.021(2) 0.0012(18) -0.0028(16) -0.0065(16)
C21B 0.0158(16) 0.014(2) 0.033(3) -0.0053(19) -0.0040(17) -0.0016(15)
C22B 0.026(2) 0.026(3) 0.038(3) 0.002(2) 0.007(2) -0.004(2)
C23B 0.026(2) 0.025(3) 0.056(4) -0.007(3) 0.015(2) 0.0002(19)
C24B 0.021(2) 0.022(3) 0.053(4) 0.002(3) -0.002(2) -0.0007(18)
C25B 0.027(2) 0.028(3) 0.032(3) 0.007(2) -0.0054(19) -0.0060(19)
C26B 0.0176(17) 0.027(3) 0.024(3) -0.001(2) -0.0004(16) -0.0051(17)
C31B 0.0170(17) 0.025(2) 0.028(2) -0.0077(19) 0.0057(15) -0.0116(17)
C32B 0.023(2) 0.035(3) 0.040(3) -0.011(3) -0.008(2) -0.009(2)
C33B 0.027(2) 0.042(3) 0.057(4) -0.021(3) -0.010(2) -0.010(2)
C34B 0.033(2) 0.059(4) 0.049(4) -0.029(3) 0.010(2) -0.030(2)
C35B 0.050(3) 0.027(3) 0.038(3) -0.016(2) 0.010(2) -0.023(2)
C36B 0.027(2) 0.022(2) 0.037(3) -0.007(2) -0.0009(18) -0.0076(18)
C41B 0.0181(17) 0.016(2) 0.020(2) -0.0005(18) -0.0022(15) -0.0073(16)
C42B 0.0257(19) 0.022(2) 0.023(2) -0.0011(18) -0.0079(17) -0.0046(17)
C43B 0.028(2) 0.029(3) 0.039(3) -0.001(2) -0.011(2) -0.0026(19)
C44B 0.0228(19) 0.043(3) 0.023(3) 0.007(2) -0.0103(18) -0.0098(19)
C45B 0.035(2) 0.046(3) 0.026(3) -0.009(2) -0.007(2) -0.023(2)
C46B 0.0257(19) 0.018(2) 0.030(3) -0.0069(19) -0.0062(18) -0.0060(17)
C51B 0.0201(17) 0.016(2) 0.018(2) -0.0023(16) -0.0019(14) -0.0063(15)
C52B 0.027(2) 0.025(3) 0.024(3) -0.002(2) -0.0013(17) -0.0102(18)
C53B 0.034(2) 0.026(3) 0.022(3) -0.002(2) 0.0031(18) -0.008(2)
C54B 0.027(2) 0.027(3) 0.035(3) -0.005(2) 0.0118(18) -0.0119(19)
C55B 0.0256(19) 0.026(2) 0.031(2) 0.0022(19) -0.0027(16) -0.0088(17)
C56B 0.0182(17) 0.024(2) 0.021(2) -0.0025(18) 0.0000(15) -0.0087(16)
C61B 0.0153(15) 0.0111(18) 0.023(2) -0.0033(16) -0.0032(14) -0.0021(13)
C62B 0.0284(19) 0.026(2) 0.0143(19) 0.0018(17) 0.0018(15) -0.0117(18)
C63B 0.0259(19) 0.026(2) 0.024(2) -0.0035(18) 0.0016(16) -0.0050(17)
C64B 0.0239(16) 0.026(2) 0.036(2) -0.0059(17) 0.0021(15) -0.0031(14)
C65B 0.0305(18) 0.0190(17) 0.038(2) 0.0073(15) 0.0012(15) -0.0018(14)
C66B 0.0252(16) 0.022(2) 0.028(2) 0.0026(16) 0.0005(14) -0.0036(14)
C71B 0.0270(17) 0.0125(17) 0.022(2) -0.0025(14) -0.0080(14) -0.0019(13)
C72B 0.0332(19) 0.028(2) 0.036(3) 0.0015(19) -0.0076(17) -0.0131(17)
C73B 0.039(2) 0.030(2) 0.047(3) -0.0012(19) -0.0116(18) -0.0162(17)
C74B 0.051(2) 0.024(2) 0.048(3) -0.004(2) -0.024(2) -0.0117(18)
C75B 0.056(3) 0.024(2) 0.031(3) -0.0114(19) -0.010(2) -0.0032(19)
C76B 0.0327(18) 0.024(2) 0.032(2) 0.0039(17) -0.0050(16) -0.0069(16)
C81B 0.0271(18) 0.017(2) 0.031(3) -0.0006(18) -0.0076(17) -0.0066(16)
C82B 0.0246(18) 0.048(3) 0.024(3) 0.001(2) 0.0004(16) -0.0099(19)
C83B 0.028(2) 0.046(3) 0.039(3) 0.016(3) -0.016(2) -0.007(2)
C84B 0.047(3) 0.040(3) 0.029(3) 0.007(2) -0.013(2) -0.018(2)
C85B 0.042(2) 0.026(3) 0.033(3) -0.002(2) -0.004(2) -0.007(2)
C86B 0.0274(18) 0.023(2) 0.028(3) -0.0037(19) 0.0008(16) -0.0018(16)

loop_
_atom_type_symbol
_atom_type_description
_atom_type_scat_dispersion_real
_atom_type_scat_dispersion_imag
_atom_type_scat_source
C C 0.0033 0.0016 'International Tables Vol C Tables 4.2.6.8 and 6.1.1.4'
H H 0.0000 0.0000 'International Tables Vol C Tables 4.2.6.8 and 6.1.1.4'
N N 0.0061 0.0033 'International Tables Vol C Tables 4.2.6.8 and 6.1.1.4'
O O 0.0106 0.0060 'International Tables Vol C Tables 4.2.6.8 and 6.1.1.4'
P P 0.1023 0.0942 'International Tables Vol C Tables 4.2.6.8 and 6.1.1.4'
Ru Ru -1.2594 0.8363 'International Tables Vol C Tables 4.2.6.8 and 6.1.1.4'
H H 0.0000 0.0000 'International Tables Vol C Tables 4.2.6.8 and 6.1.1.4'

loop_
_geom_angle_atom_site_label_1
_geom_angle_atom_site_label_2
_geom_angle_atom_site_label_3
_geom_angle
H1RA Ru1A N1A 83.7(12)
H1RA Ru1A N2A 94.0(14)
N1A Ru1A N2A 77.90(13)
H1RA Ru1A P1A 87.3(13)
N1A Ru1A P1A 91.41(9)
N2A Ru1A P1A 168.99(9)
H1RA Ru1A P2A 89.1(11)
N1A Ru1A P2A 167.34(10)
N2A Ru1A P2A 92.31(9)
P1A Ru1A P2A 98.64(4)
H1RA Ru1A O1A 162.0(11)
N1A Ru1A O1A 78.46(13)
N2A Ru1A O1A 84.60(13)
P1A Ru1A O1A 90.76(8)
P2A Ru1A O1A 108.90(8)
C11A P1A C21A 103.5(2)
C11A P1A C31A 99.8(2)
C21A P1A C31A 100.20(19)
C11A P1A Ru1A 117.58(13)
C21A P1A Ru1A 122.20(15)
C31A P1A Ru1A 110.01(15)
C41A P2A C61A 99.78(19)
C41A P2A C51A 100.03(18)
C61A P2A C51A 100.5(2)
C41A P2A Ru1A 120.71(15)
C61A P2A Ru1A 121.83(11)
C51A P2A Ru1A 110.22(14)
O2A P3A O1A 118.6(2)
O2A P3A C81A 111.53(19)
O1A P3A C81A 106.8(2)
O2A P3A C71A 107.9(2)
O1A P3A C71A 107.51(18)
C81A P3A C71A 103.3(2)
P3A O1A Ru1A 137.9(2)
C1A N1A Ru1A 111.4(2)
C2A N2A Ru1A 112.4(2)
N1A C1A C2A 108.0(2)
N1A C1A C6A 113.3(3)
C2A C1A C6A 110.1(2)
N2A C2A C1A 109.7(2)
N2A C2A C3A 114.7(3)
C1A C2A C3A 111.8(2)
C2A C3A C4A 110.2(3)
C5A C4A C3A 111.1(3)
C6A C5A C4A 112.4(3)
C5A C6A C1A 111.2(3)
C16A C11A C12A 117.5(5)
C16A C11A P1A 118.3(3)
C12A C11A P1A 124.1(3)
C13A C12A C11A 121.8(4)
C12A C13A C14A 119.6(5)
C15A C14A C13A 120.1(5)
C14A C15A C16A 120.1(4)
C15A C16A C11A 120.9(4)
C26A C21A C22A 118.7(4)
C26A C21A P1A 119.6(3)
C22A C21A P1A 121.7(4)
C23A C22A C21A 119.8(5)
C24A C23A C22A 120.8(5)
C23A C24A C25A 120.8(5)
C24A C25A C26A 119.4(5)
C21A C26A C25A 120.5(5)
C36A C31A C32A 118.6(4)
C36A C31A P1A 119.2(3)
C32A C31A P1A 121.8(4)
C33A C32A C31A 118.5(5)
C34A C33A C32A 122.1(5)
C33A C34A C35A 119.6(4)
C34A C35A C36A 119.7(6)
C31A C36A C35A 121.4(4)
C42A C41A C46A 119.0(4)
C42A C41A P2A 117.2(3)
C46A C41A P2A 123.7(4)
C41A C42A C43A 121.3(4)
C42A C43A C44A 119.0(5)
C45A C44A C43A 119.8(4)
C44A C45A C46A 121.1(4)
C45A C46A C41A 119.8(5)
C52A C51A C56A 117.1(4)
C52A C51A P2A 120.3(3)
C56A C51A P2A 122.6(4)
C53A C52A C51A 121.6(4)
C52A C53A C54A 120.9(4)
C53A C54A C55A 118.9(5)
C56A C55A C54A 120.5(4)
C55A C56A C51A 120.9(4)
C62A C61A C66A 118.2(4)
C62A C61A P2A 119.0(4)
C66A C61A P2A 122.7(4)
C61A C62A C63A 121.5(5)
C64A C63A C62A 120.5(5)
C63A C64A C65A 118.6(4)
C64A C65A C66A 120.8(4)
C61A C66A C65A 120.4(5)
C76A C71A C72A 119.5(5)
C76A C71A P3A 121.0(3)
C72A C71A P3A 119.4(4)
C73A C72A C71A 118.9(5)
C74A C73A C72A 121.0(5)
C75A C74A C73A 119.9(5)
C74A C75A C76A 120.7(6)
C71A C76A C75A 119.8(5)
C86A C81A C82A 118.5(5)
C86A C81A P3A 121.1(3)
C82A C81A P3A 120.3(4)
C83A C82A C81A 120.1(5)
C84A C83A C82A 121.0(5)
C85A C84A C83A 119.4(5)
C84A C85A C86A 119.7(5)
C81A C86A C85A 121.3(4)
H1RB Ru1B N1B 94.4(13)
H1RB Ru1B N2B 90.0(11)
N1B Ru1B N2B 78.04(13)
H1RB Ru1B P2B 78.9(11)
N1B Ru1B P2B 90.51(9)
N2B Ru1B P2B 163.41(11)
H1RB Ru1B P1B 90.5(13)
N1B Ru1B P1B 170.08(10)
N2B Ru1B P1B 93.37(10)
P2B Ru1B P1B 98.91(4)
H1RB Ru1B O1B 170.1(11)
N1B Ru1B O1B 85.42(13)
N2B Ru1B O1B 80.29(13)
P2B Ru1B O1B 111.04(7)
P1B Ru1B O1B 88.27(8)
C31B P1B C21B 99.49(19)
C31B P1B C11B 100.0(2)
C21B P1B C11B 102.9(2)
C31B P1B Ru1B 111.20(15)
C21B P1B Ru1B 122.81(16)
C11B P1B Ru1B 116.85(13)
C61B P2B C41B 101.07(19)
C61B P2B C51B 100.5(2)
C41B P2B C51B 99.02(18)
C61B P2B Ru1B 120.66(11)
C41B P2B Ru1B 120.81(14)
C51B P2B Ru1B 111.01(13)
O2B P3B O1B 118.0(2)
O2B P3B C81B 111.61(19)
O1B P3B C81B 107.4(2)
O2B P3B C71B 108.0(2)
O1B P3B C71B 108.05(17)
C81B P3B C71B 102.6(2)
P3B O1B Ru1B 136.98(19)
C1B N1B Ru1B 110.75(19)
C2B N2B Ru1B 111.9(2)
N1B C1B C2B 108.4(3)
N1B C1B C6B 113.1(2)
C2B C1B C6B 109.5(3)
N2B C2B C1B 110.0(2)
N2B C2B C3B 113.2(3)
C1B C2B C3B 111.6(3)
C2B C3B C4B 110.3(3)
C5B C4B C3B 111.3(3)
C6B C5B C4B 111.8(3)
C5B C6B C1B 111.0(3)
C16B C11B C12B 118.1(4)
C16B C11B P1B 118.2(3)
C12B C11B P1B 123.6(3)
C11B C12B C13B 120.5(4)
C14B C13B C12B 120.4(5)
C13B C14B C15B 119.3(5)
C14B C15B C16B 121.0(4)
C15B C16B C11B 120.5(4)
C22B C21B C26B 118.3(4)
C22B C21B P1B 122.3(4)
C26B C21B P1B 119.2(4)
C21B C22B C23B 120.8(5)
C24B C23B C22B 120.5(5)
C23B C24B C25B 118.2(5)
C26B C25B C24B 120.9(5)
C25B C26B C21B 121.1(5)
C32B C31B C36B 118.0(4)
C32B C31B P1B 122.5(4)
C36B C31B P1B 119.4(3)
C31B C32B C33B 121.7(5)
C34B C33B C32B 119.4(5)
C35B C34B C33B 119.4(4)
C34B C35B C36B 120.7(5)
C35B C36B C31B 120.7(5)
C46B C41B C42B 118.4(4)
C46B C41B P2B 125.0(3)
C42B C41B P2B 116.5(3)
C43B C42B C41B 119.9(4)
C44B C43B C42B 121.1(5)
C43B C44B C45B 120.0(4)
C44B C45B C46B 119.9(4)
C41B C46B C45B 120.6(4)
C56B C51B C52B 116.8(4)
C56B C51B P2B 123.9(3)
C52B C51B P2B 119.3(3)
C53B C52B C51B 121.6(4)
C54B C53B C52B 119.1(5)
C55B C54B C53B 119.9(5)
C56B C55B C54B 120.7(4)
C55B C56B C51B 121.8(4)
C66B C61B C62B 117.7(4)
C66B C61B P2B 122.9(4)
C62B C61B P2B 119.3(4)
C63B C62B C61B 121.6(5)
C64B C63B C62B 118.8(5)
C65B C64B C63B 120.9(5)
C64B C65B C66B 120.7(5)
C61B C66B C65B 120.2(5)
C72B C71B C76B 117.4(4)
C72B C71B P3B 122.0(4)
C76B C71B P3B 120.6(3)
C73B C72B C71B 122.9(5)
C72B C73B C74B 118.7(5)
C73B C74B C75B 120.4(5)
C76B C75B C74B 119.7(5)
C75B C76B C71B 120.8(4)
C82B C81B C86B 118.6(5)
C82B C81B P3B 120.2(4)
C86B C81B P3B 121.3(3)
C81B C82B C83B 121.0(5)
C84B C83B C82B 119.3(5)
C83B C84B C85B 120.7(5)
C86B C85B C84B 119.8(5)
C85B C86B C81B 120.7(4)

loop_
_geom_bond_atom_site_label_1
_geom_bond_atom_site_label_2
_geom_bond_distance
Ru1A H1RA 1.49(4)
Ru1A N1A 2.165(3)
Ru1A N2A 2.190(4)
Ru1A P1A 2.2561(11)
Ru1A P2A 2.2565(10)
Ru1A O1A 2.295(3)
P1A C11A 1.834(5)
P1A C21A 1.841(5)
P1A C31A 1.842(4)
P2A C41A 1.850(4)
P2A C61A 1.854(5)
P2A C51A 1.855(5)
P3A O2A 1.497(3)
P3A O1A 1.508(3)
P3A C81A 1.807(5)
P3A C71A 1.824(5)
N1A C1A 1.485(5)
N2A C2A 1.493(4)
C1A C2A 1.513(4)
C1A C6A 1.534(5)
C2A C3A 1.517(5)
C3A C4A 1.536(5)
C4A C5A 1.528(4)
C5A C6A 1.515(5)
C11A C16A 1.409(5)
C11A C12A 1.410(6)
C12A C13A 1.375(7)
C13A C14A 1.403(7)
C14A C15A 1.385(7)
C15A C16A 1.393(7)
C21A C26A 1.396(7)
C21A C22A 1.404(7)
C22A C23A 1.400(7)
C23A C24A 1.364(8)
C24A C25A 1.379(8)
C25A C26A 1.412(7)
C31A C36A 1.389(7)
C31A C32A 1.416(6)
C32A C33A 1.402(7)
C33A C34A 1.365(9)
C34A C35A 1.386(8)
C35A C36A 1.393(6)
C41A C42A 1.377(6)
C41A C46A 1.409(6)
C42A C43A 1.401(6)
C43A C44A 1.405(7)
C44A C45A 1.371(7)
C45A C46A 1.388(6)
C51A C52A 1.396(6)
C51A C56A 1.412(5)
C52A C53A 1.370(7)
C53A C54A 1.386(6)
C54A C55A 1.387(7)
C55A C56A 1.385(7)
C61A C62A 1.371(7)
C61A C66A 1.389(6)
C62A C63A 1.397(7)
C63A C64A 1.377(7)
C64A C65A 1.381(7)
C65A C66A 1.404(6)
C71A C76A 1.379(7)
C71A C72A 1.404(6)
C72A C73A 1.404(7)
C73A C74A 1.374(9)
C74A C75A 1.358(8)
C75A C76A 1.409(6)
C81A C86A 1.368(7)
C81A C82A 1.409(6)
C82A C83A 1.390(8)
C83A C84A 1.384(8)
C84A C85A 1.379(7)
C85A C86A 1.414(7)
Ru1B H1RB 1.55(4)
Ru1B N1B 2.183(3)
Ru1B N2B 2.192(3)
Ru1B P2B 2.2450(10)
Ru1B P1B 2.2585(12)
Ru1B O1B 2.298(3)
P1B C31B 1.852(4)
P1B C21B 1.853(4)
P1B C11B 1.859(5)
P2B C61B 1.844(4)
P2B C41B 1.846(4)
P2B C51B 1.862(5)
P3B O2B 1.497(3)
P3B O1B 1.518(3)
P3B C81B 1.814(5)
P3B C71B 1.824(4)
N1B C1B 1.478(4)
N2B C2B 1.479(5)
C1B C2B 1.512(4)
C1B C6B 1.527(5)
C2B C3B 1.515(5)
C3B C4B 1.539(5)
C4B C5B 1.524(5)
C5B C6B 1.521(5)
C11B C16B 1.386(5)
C11B C12B 1.394(6)
C12B C13B 1.400(7)
C13B C14B 1.361(7)
C14B C15B 1.378(7)
C15B C16B 1.383(7)
C21B C22B 1.381(7)
C21B C26B 1.381(7)
C22B C23B 1.387(7)
C23B C24B 1.384(8)
C24B C25B 1.389(7)
C25B C26B 1.370(7)
C31B C32B 1.375(6)
C31B C36B 1.395(7)
C32B C33B 1.392(6)
C33B C34B 1.390(8)
C34B C35B 1.373(8)
C35B C36B 1.385(6)
C41B C46B 1.390(6)
C41B C42B 1.402(6)
C42B C43B 1.386(6)
C43B C44B 1.362(7)
C44B C45B 1.379(8)
C45B C46B 1.396(6)
C51B C56B 1.389(5)
C51B C52B 1.419(6)
C52B C53B 1.400(7)
C53B C54B 1.387(6)
C54B C55B 1.383(7)
C55B C56B 1.379(7)
C61B C66B 1.392(6)
C61B C62B 1.402(6)
C62B C63B 1.387(7)
C63B C64B 1.381(7)
C64B C65B 1.355(7)
C65B C66B 1.395(6)
C71B C72B 1.385(6)
C71B C76B 1.408(7)
C72B C73B 1.374(7)
C73B C74B 1.389(8)
C74B C75B 1.393(7)
C75B C76B 1.381(7)
C81B C82B 1.384(6)
C81B C86B 1.400(7)
C82B C83B 1.387(7)
C83B C84B 1.374(8)
C84B C85B 1.389(7)
C85B C86B 1.368(7)

loop_
_geom_hbond_atom_site_label_D
_geom_hbond_atom_site_label_H
_geom_hbond_atom_site_label_A
_geom_hbond_distance_DH
_geom_hbond_distance_HA
_geom_hbond_distance_DA
_geom_hbond_angle_DHA
N2A H2AC O2A 0.92 2.30 3.016(5) 133.9
N1B H1BB O2B 0.92 2.06 2.944(5) 160.2
